data_4349557
loop_
_publ_author_name
'Zhang, Li'
'Hou, Lei'
'Zhao, Xin'
'Zhang, Zengqi'
'Wang, Yongsong'
'Li, Jun'

_publ_section_title
;
 Three metalloporphyrin frameworks containing imidazole groups: synthesis,
 characterization and properties
;
_journal_issue 2
_journal_name_full 'Inorganic Chemistry Frontiers'
_journal_page_first 360
_journal_paper_doi 10.1039/C6QI00381H
_journal_volume 4
_journal_year 2017
_chemical_formula_sum 'C58 H48 Co N8'
_chemical_formula_weight 915.97
_space_group_IT_number 15
_space_group_name_Hall '-C 2yc'
_space_group_name_H-M_alt 'C 1 2/c 1'
_symmetry_cell_setting monoclinic
_symmetry_space_group_name_H-M 'C 1 2/c 1'
_atom_sites_solution_hydrogens geom
_atom_sites_solution_primary direct
_atom_sites_solution_secondary difmap
_audit_creation_method SHELXL-97
_audit_update_record
;
2016-04-16 deposited with the CCDC.
2016-12-09 downloaded from the CCDC.
;
_cell_angle_alpha 90.00
_cell_angle_beta 111.869(5)
_cell_angle_gamma 90.00
_cell_formula_units_Z 8
_cell_length_a 36.843(8)
_cell_length_b 15.898(3)
_cell_length_c 20.661(4)
_cell_measurement_temperature 296(2)
_cell_volume 11231(4)
_computing_structure_refinement 'SHELXL-97 (Sheldrick, 1997)'
_computing_structure_solution 'SHELXS-97 (Sheldrick, 1990)'
_diffrn_ambient_temperature 296(2)
_diffrn_measured_fraction_theta_full 0.996
_diffrn_measured_fraction_theta_max 0.996
_diffrn_measurement_device_type 'Bruker SMART CCD area-detector'
_diffrn_radiation_monochromator graphite
_diffrn_radiation_source 'fine-focus sealed tube'
_diffrn_radiation_type MoK\a
_diffrn_radiation_wavelength 0.71073
_diffrn_reflns_av_R_equivalents 0.1418
_diffrn_reflns_av_sigmaI/netI 0.2381
_diffrn_reflns_limit_h_max 42
_diffrn_reflns_limit_h_min -44
_diffrn_reflns_limit_k_max 17
_diffrn_reflns_limit_k_min -19
_diffrn_reflns_limit_l_max 24
_diffrn_reflns_limit_l_min -12
_diffrn_reflns_number 29020
_diffrn_reflns_theta_full 25.50
_diffrn_reflns_theta_max 25.50
_diffrn_reflns_theta_min 1.90
_exptl_absorpt_coefficient_mu 0.346
_exptl_absorpt_correction_T_max 0.9695
_exptl_absorpt_correction_T_min 0.9563
_exptl_absorpt_correction_type multi-scan
_exptl_absorpt_process_details sadabs
_exptl_crystal_colour black
_exptl_crystal_density_diffrn 1.083
_exptl_crystal_density_method 'not measured'
_exptl_crystal_description block
_exptl_crystal_F_000 3832
_exptl_crystal_size_max 0.13
_exptl_crystal_size_mid 0.10
_exptl_crystal_size_min 0.09
_platon_squeeze_details
;
;
_refine_diff_density_max 0.415
_refine_diff_density_min -0.288
_refine_diff_density_rms 0.066
_refine_ls_extinction_method none
_refine_ls_goodness_of_fit_ref 0.774
_refine_ls_hydrogen_treatment constr
_refine_ls_matrix_type full
_refine_ls_number_parameters 609
_refine_ls_number_reflns 10431
_refine_ls_number_restraints 67
_refine_ls_restrained_S_all 0.792
_refine_ls_R_factor_all 0.1793
_refine_ls_R_factor_gt 0.0735
_refine_ls_shift/su_max 0.000
_refine_ls_shift/su_mean 0.000
_refine_ls_structure_factor_coef Fsqd
_refine_ls_weighting_details 'calc w=1/[\s^2^(Fo^2^)+(0.0647P)^2^+0.0000P] where P=(Fo^2^+2Fc^2^)/3'
_refine_ls_weighting_scheme calc
_refine_ls_wR_factor_gt 0.1621
_refine_ls_wR_factor_ref 0.1910
_reflns_number_gt 3390
_reflns_number_total 10431
_reflns_threshold_expression >2sigma(I)
_cod_data_source_file c6qi00381h2.cif
_cod_data_source_block 1
_cod_original_sg_symbol_H-M C2/c
_cod_database_code 4349557

loop_
_symmetry_equiv_pos_as_xyz
'x, y, z'
'-x, y, -z+1/2'
'x+1/2, y+1/2, z'
'-x+1/2, y+1/2, -z+1/2'
'-x, -y, -z'
'x, -y, z-1/2'
'-x+1/2, -y+1/2, -z'
'x+1/2, -y+1/2, z-1/2'

loop_
_atom_site_label
_atom_site_type_symbol
_atom_site_fract_x
_atom_site_fract_y
_atom_site_fract_z
_atom_site_U_iso_or_equiv
_atom_site_adp_type
_atom_site_occupancy
_atom_site_symmetry_multiplicity
_atom_site_calc_flag
_atom_site_refinement_flags
Co1 Co 0.30099(2) 0.25232(5) 0.28017(3) 0.0387(2) Uani 1 1 d .
C1 C 0.26731(17) 0.3245(3) 0.3809(3) 0.0384(13) Uani 1 1 d U
C2 C 0.23050(16) 0.3530(3) 0.3827(3) 0.0475(15) Uani 1 1 d U
H2 H 0.2270 0.3815 0.4193 0.057 Uiso 1 1 calc R
C3 C 0.20298(17) 0.3317(3) 0.3236(3) 0.0502(16) Uani 1 1 d .
H3 H 0.1764 0.3428 0.3104 0.060 Uiso 1 1 calc R
C4 C 0.22113(17) 0.2882(3) 0.2827(3) 0.0410(13) Uani 1 1 d U
N1 N 0.26090(13) 0.2848(2) 0.3180(2) 0.0394(11) Uani 1 1 d U
C5 C 0.20075(16) 0.2485(4) 0.2182(3) 0.0430(13) Uani 1 1 d .
C6 C 0.21930(17) 0.2110(3) 0.1780(3) 0.0426(14) Uani 1 1 d U
C7 C 0.19920(18) 0.1657(3) 0.1150(3) 0.0520(16) Uani 1 1 d .
H7 H 0.1725 0.1559 0.0941 0.062 Uiso 1 1 calc R
C8 C 0.22795(18) 0.1398(3) 0.0917(3) 0.0553(16) Uani 1 1 d U
H8 H 0.2243 0.1077 0.0521 0.066 Uiso 1 1 calc R
C9 C 0.26412(18) 0.1709(3) 0.1391(3) 0.0449(15) Uani 1 1 d U
N2 N 0.25914(13) 0.2129(2) 0.1936(2) 0.0390(11) Uani 1 1 d U
C10 C 0.29875(19) 0.1611(3) 0.1302(3) 0.0432(14) Uani 1 1 d U
C11 C 0.33458(18) 0.1890(3) 0.1767(3) 0.0446(15) Uani 1 1 d .
C12 C 0.37122(19) 0.1894(4) 0.1648(3) 0.069(2) Uani 1 1 d .
H12 H 0.3746 0.1687 0.1253 0.082 Uiso 1 1 calc R
C13 C 0.3994(2) 0.2247(4) 0.2203(3) 0.077(2) Uani 1 1 d .
H13 H 0.4254 0.2339 0.2267 0.093 Uiso 1 1 calc R
C14 C 0.38002(17) 0.2448(4) 0.2672(3) 0.0515(15) Uani 1 1 d U
N3 N 0.34080(13) 0.2264(2) 0.2404(2) 0.0427(12) Uani 1 1 d U
C15 C 0.39986(18) 0.2815(3) 0.3329(3) 0.0525(16) Uani 1 1 d .
C16 C 0.38172(18) 0.2963(4) 0.3806(3) 0.0510(16) Uani 1 1 d .
C17 C 0.40243(19) 0.3188(4) 0.4516(3) 0.069(2) Uani 1 1 d U
H17 H 0.4294 0.3238 0.4737 0.083 Uiso 1 1 calc R
C18 C 0.37580(18) 0.3315(4) 0.4810(3) 0.0611(18) Uani 1 1 d U
H18 H 0.3809 0.3470 0.5270 0.073 Uiso 1 1 calc R
C19 C 0.33893(18) 0.3169(3) 0.4289(3) 0.0430(15) Uani 1 1 d .
N4 N 0.34245(13) 0.2898(2) 0.3678(2) 0.0378(11) Uani 1 1 d .
C20 C 0.30317(17) 0.3344(3) 0.4342(3) 0.0408(14) Uani 1 1 d U
C21 C 0.15696(16) 0.2468(4) 0.1928(3) 0.0502(15) Uani 1 1 d .
C22 C 0.1330(2) 0.2831(4) 0.1307(4) 0.080(2) Uani 1 1 d .
H22 H 0.1444 0.3082 0.1023 0.096 Uiso 1 1 calc R
C23 C 0.0921(2) 0.2836(5) 0.1089(4) 0.097(2) Uani 1 1 d U
H23 H 0.0773 0.3103 0.0674 0.117 Uiso 1 1 calc R
C24 C 0.0737(2) 0.2458(6) 0.1473(5) 0.093(2) Uani 1 1 d U
C25 C 0.0970(2) 0.2097(5) 0.2082(5) 0.103(3) Uani 1 1 d U
H25 H 0.0851 0.1832 0.2352 0.124 Uiso 1 1 calc R
C26 C 0.1380(2) 0.2101(4) 0.2326(4) 0.083(2) Uani 1 1 d .
H26 H 0.1525 0.1858 0.2754 0.100 Uiso 1 1 calc R
C27 C 0.0296(3) 0.2508(10) 0.1271(8) 0.174(4) Uani 1 1 d U
C28 C 0.0147(3) 0.1688(8) 0.1196(8) 0.280(7) Uani 1 1 d U
H28A H 0.0283 0.1373 0.1613 0.420 Uiso 1 1 calc R
H28B H 0.0182 0.1421 0.0806 0.420 Uiso 1 1 calc R
H28C H -0.0127 0.1708 0.1118 0.420 Uiso 1 1 calc R
C29 C 0.0084(3) 0.3040(8) 0.0592(7) 0.219(5) Uani 1 1 d U
H29A H 0.0157 0.2833 0.0221 0.329 Uiso 1 1 calc R
H29B H 0.0159 0.3620 0.0680 0.329 Uiso 1 1 calc R
H29C H -0.0194 0.2992 0.0460 0.329 Uiso 1 1 calc R
C30 C 0.0178(3) 0.3019(9) 0.1801(7) 0.241(6) Uani 1 1 d U
H30A H -0.0097 0.3137 0.1605 0.362 Uiso 1 1 calc R
H30B H 0.0321 0.3538 0.1906 0.362 Uiso 1 1 calc R
H30C H 0.0237 0.2698 0.2222 0.362 Uiso 1 1 calc R
C31 C 0.29922(16) 0.1151(4) 0.0656(3) 0.0434(15) Uani 1 1 d .
C32 C 0.31331(19) 0.0343(4) 0.0714(3) 0.068(2) Uani 1 1 d .
H32 H 0.3221 0.0083 0.1149 0.081 Uiso 1 1 calc R
C33 C 0.3149(2) -0.0099(4) 0.0146(3) 0.074(2) Uani 1 1 d .
H33 H 0.3243 -0.0647 0.0196 0.089 Uiso 1 1 calc R
C34 C 0.30208(17) 0.0298(4) -0.0498(3) 0.0500(16) Uani 1 1 d U
C35 C 0.28874(18) 0.1101(4) -0.0557(3) 0.0576(17) Uani 1 1 d U
H35 H 0.2804 0.1371 -0.0987 0.069 Uiso 1 1 calc R
C36 C 0.28751(17) 0.1514(3) 0.0019(3) 0.0548(16) Uani 1 1 d .
H36 H 0.2783 0.2064 -0.0032 0.066 Uiso 1 1 calc R
C37 C 0.30412(16) -0.1019(4) -0.1165(3) 0.0528(16) Uani 1 1 d U
H37 H 0.3046 -0.1404 -0.0823 0.063 Uiso 1 1 calc R
C38 C 0.3047(2) -0.0478(4) -0.2104(3) 0.082(2) Uani 1 1 d .
H38 H 0.3058 -0.0430 -0.2545 0.098 Uiso 1 1 calc R
C39 C 0.3034(2) 0.0191(4) -0.1699(3) 0.074(2) Uani 1 1 d U
H39 H 0.3028 0.0759 -0.1810 0.089 Uiso 1 1 calc R
N5 N 0.30320(14) -0.0160(3) -0.1091(2) 0.0510(13) Uani 1 1 d U
N6 N 0.30425(14) -0.1228(3) -0.1780(2) 0.0494(13) Uani 1 1 d U
C40 C 0.44110(19) 0.3101(5) 0.3528(3) 0.0639(18) Uani 1 1 d U
C41 C 0.47204(19) 0.2544(5) 0.3644(4) 0.088(2) Uani 1 1 d U
H41 H 0.4672 0.1969 0.3596 0.106 Uiso 1 1 calc R
C42 C 0.5104(2) 0.2845(5) 0.3834(4) 0.094(3) Uani 1 1 d U
H42 H 0.5305 0.2462 0.3898 0.113 Uiso 1 1 calc R
C43 C 0.5190(2) 0.3672(5) 0.3928(4) 0.091(3) Uani 1 1 d U
C44 C 0.4880(3) 0.4228(5) 0.3820(5) 0.126(4) Uani 1 1 d .
H44 H 0.4925 0.4803 0.3881 0.151 Uiso 1 1 calc R
C45 C 0.4500(2) 0.3905(5) 0.3620(5) 0.109(3) Uani 1 1 d .
H45 H 0.4297 0.4285 0.3547 0.131 Uiso 1 1 calc R
C46 C 0.5603(3) 0.4020(7) 0.4157(7) 0.145(4) Uani 1 1 d U
C47 C 0.5629(3) 0.4481(8) 0.3538(7) 0.239(6) Uani 1 1 d U
H47A H 0.5892 0.4450 0.3550 0.358 Uiso 1 1 calc R
H47B H 0.5558 0.5059 0.3553 0.358 Uiso 1 1 calc R
H47C H 0.5454 0.4226 0.3115 0.358 Uiso 1 1 calc R
C48 C 0.5700(3) 0.4579(8) 0.4846(7) 0.241(6) Uani 1 1 d U
H48A H 0.5978 0.4611 0.5088 0.362 Uiso 1 1 calc R
H48B H 0.5583 0.4327 0.5144 0.362 Uiso 1 1 calc R
H48C H 0.5596 0.5135 0.4718 0.362 Uiso 1 1 calc R
C49 C 0.5920(2) 0.3375(6) 0.4356(5) 0.140(3) Uani 1 1 d U
H49A H 0.5886 0.3014 0.3964 0.210 Uiso 1 1 calc R
H49B H 0.5910 0.3045 0.4738 0.210 Uiso 1 1 calc R
H49C H 0.6170 0.3650 0.4493 0.210 Uiso 1 1 calc R
C50 C 0.30511(15) 0.3783(4) 0.5000(3) 0.0419(14) Uani 1 1 d U
C51 C 0.29022(17) 0.3412(4) 0.5459(3) 0.0544(16) Uani 1 1 d U
H51 H 0.2808 0.2863 0.5376 0.065 Uiso 1 1 calc R
C52 C 0.28900(17) 0.3830(4) 0.6028(3) 0.0512(16) Uani 1 1 d .
H52 H 0.2790 0.3566 0.6327 0.061 Uiso 1 1 calc R
C53 C 0.30270(15) 0.4647(3) 0.6159(3) 0.0395(14) Uani 1 1 d .
C54 C 0.31858(16) 0.5014(3) 0.5723(3) 0.0494(16) Uani 1 1 d .
H54 H 0.3290 0.5554 0.5818 0.059 Uiso 1 1 calc R
C55 C 0.31918(16) 0.4588(4) 0.5144(3) 0.0507(16) Uani 1 1 d .
H55 H 0.3293 0.4852 0.4847 0.061 Uiso 1 1 calc R
C56 C 0.2977(2) 0.4768(4) 0.7329(3) 0.080(2) Uani 1 1 d .
H56 H 0.2962 0.4202 0.7431 0.096 Uiso 1 1 calc R
C57 C 0.2966(2) 0.5430(4) 0.7723(3) 0.076(2) Uani 1 1 d .
H57 H 0.2941 0.5392 0.8154 0.091 Uiso 1 1 calc R
C58 C 0.30251(16) 0.5935(3) 0.6830(3) 0.0473(16) Uani 1 1 d U
H58 H 0.3051 0.6316 0.6508 0.057 Uiso 1 1 calc R
N7 N 0.30160(13) 0.5098(3) 0.6741(2) 0.0458(12) Uani 1 1 d U
N8 N 0.29949(14) 0.6159(3) 0.7412(2) 0.0499(13) Uani 1 1 d .

loop_
_atom_site_aniso_label
_atom_site_aniso_U_11
_atom_site_aniso_U_22
_atom_site_aniso_U_33
_atom_site_aniso_U_23
_atom_site_aniso_U_13
_atom_site_aniso_U_12
Co1 0.0501(5) 0.0372(4) 0.0317(4) -0.0006(4) 0.0185(3) -0.0041(4)
C1 0.052(4) 0.036(3) 0.026(3) 0.004(3) 0.014(3) -0.003(3)
C2 0.043(4) 0.060(4) 0.039(3) -0.008(3) 0.014(3) 0.005(3)
C3 0.050(4) 0.056(4) 0.045(4) -0.001(3) 0.019(4) 0.010(3)
C4 0.048(3) 0.045(3) 0.029(3) 0.009(3) 0.014(3) 0.001(3)
N1 0.050(2) 0.034(3) 0.037(3) 0.004(2) 0.019(2) -0.001(2)
C5 0.049(4) 0.038(3) 0.041(3) 0.008(3) 0.016(3) 0.004(3)
C6 0.054(4) 0.031(3) 0.043(4) 0.002(3) 0.018(3) -0.008(3)
C7 0.059(4) 0.057(4) 0.040(4) -0.009(3) 0.018(3) -0.007(3)
C8 0.070(4) 0.050(4) 0.046(4) -0.012(3) 0.022(4) -0.008(3)
C9 0.059(4) 0.052(4) 0.026(3) -0.001(3) 0.018(3) -0.009(3)
N2 0.046(3) 0.037(3) 0.034(3) -0.004(2) 0.014(2) -0.007(2)
C10 0.072(4) 0.031(3) 0.029(3) -0.002(3) 0.021(3) -0.009(3)
C11 0.058(4) 0.044(4) 0.039(4) 0.002(3) 0.026(3) 0.000(3)
C12 0.078(5) 0.100(5) 0.045(4) -0.014(4) 0.042(4) -0.012(4)
C13 0.067(5) 0.115(6) 0.065(5) -0.041(4) 0.042(4) -0.030(4)
C14 0.060(4) 0.052(4) 0.052(4) -0.016(3) 0.032(3) -0.008(4)
N3 0.051(3) 0.042(3) 0.039(3) -0.003(2) 0.022(2) -0.008(2)
C15 0.053(4) 0.055(4) 0.055(4) -0.006(3) 0.027(4) -0.005(3)
C16 0.053(5) 0.055(4) 0.044(4) -0.007(3) 0.017(4) -0.005(3)
C17 0.046(4) 0.094(5) 0.060(4) -0.023(4) 0.009(4) -0.008(4)
C18 0.050(4) 0.091(5) 0.040(4) -0.022(4) 0.014(4) -0.001(4)
C19 0.054(4) 0.043(4) 0.032(3) -0.006(3) 0.017(3) -0.004(3)
N4 0.039(3) 0.041(3) 0.031(3) -0.001(2) 0.011(2) -0.002(2)
C20 0.055(4) 0.034(3) 0.037(3) 0.004(3) 0.022(3) 0.002(3)
C21 0.040(4) 0.062(4) 0.044(3) -0.007(4) 0.010(3) -0.007(4)
C22 0.055(5) 0.088(6) 0.086(5) 0.013(4) 0.013(5) 0.003(4)
C23 0.070(6) 0.110(7) 0.092(6) 0.005(5) 0.007(5) 0.008(5)
C24 0.065(5) 0.102(6) 0.103(6) -0.007(6) 0.019(5) -0.015(5)
C25 0.067(6) 0.136(8) 0.116(7) 0.003(5) 0.046(5) -0.012(5)
C26 0.067(6) 0.095(6) 0.087(6) 0.014(4) 0.029(5) -0.004(4)
C27 0.056(5) 0.185(10) 0.261(12) -0.002(9) 0.036(6) -0.005(7)
C28 0.064(7) 0.173(12) 0.490(17) 0.036(13) -0.029(10) -0.031(8)
C29 0.098(8) 0.276(14) 0.243(13) 0.010(11) 0.017(9) 0.024(9)
C30 0.123(9) 0.324(15) 0.281(14) -0.024(12) 0.079(9) 0.039(9)
C31 0.048(4) 0.047(4) 0.035(3) 0.001(3) 0.016(3) -0.005(3)
C32 0.110(6) 0.051(5) 0.039(4) 0.002(3) 0.023(4) -0.005(4)
C33 0.137(7) 0.047(4) 0.043(4) -0.008(3) 0.039(5) 0.004(4)
C34 0.059(4) 0.058(4) 0.033(3) -0.009(3) 0.018(3) -0.007(3)
C35 0.082(5) 0.052(4) 0.044(4) 0.006(3) 0.030(4) 0.017(4)
C36 0.074(5) 0.039(4) 0.052(4) 0.002(3) 0.025(4) 0.011(3)
C37 0.067(5) 0.051(4) 0.045(3) -0.001(3) 0.026(4) 0.004(3)
C38 0.153(7) 0.051(5) 0.062(5) -0.002(4) 0.064(5) 0.005(5)
C39 0.140(7) 0.055(5) 0.038(4) 0.001(3) 0.046(4) -0.018(4)
N5 0.073(4) 0.046(3) 0.039(3) -0.012(2) 0.027(3) -0.013(3)
N6 0.072(4) 0.047(3) 0.037(3) 0.003(2) 0.028(3) 0.008(3)
C40 0.058(4) 0.063(5) 0.078(5) -0.020(4) 0.033(4) -0.012(3)
C41 0.061(4) 0.085(5) 0.116(6) -0.026(5) 0.032(5) -0.010(3)
C42 0.061(4) 0.094(5) 0.133(7) -0.036(5) 0.044(5) -0.007(4)
C43 0.076(6) 0.086(5) 0.131(7) -0.043(5) 0.059(6) -0.016(4)
C44 0.081(7) 0.069(6) 0.234(11) -0.045(6) 0.068(8) -0.028(5)
C45 0.069(6) 0.084(6) 0.174(9) -0.033(6) 0.044(6) -0.007(5)
C46 0.074(6) 0.157(9) 0.224(10) -0.047(8) 0.079(7) -0.033(6)
C47 0.093(8) 0.290(13) 0.308(14) 0.122(11) 0.045(9) -0.055(8)
C48 0.107(8) 0.231(12) 0.359(15) -0.170(11) 0.056(10) -0.064(8)
C49 0.065(6) 0.180(9) 0.178(9) -0.027(8) 0.049(7) -0.031(6)
C50 0.040(4) 0.052(4) 0.036(3) -0.006(3) 0.017(3) -0.002(3)
C51 0.068(5) 0.052(4) 0.040(4) -0.007(3) 0.016(3) -0.013(3)
C52 0.080(5) 0.046(4) 0.033(3) 0.003(3) 0.026(3) -0.009(3)
C53 0.047(4) 0.039(4) 0.032(3) -0.009(3) 0.015(3) -0.004(3)
C54 0.068(4) 0.047(4) 0.038(3) -0.013(3) 0.025(3) -0.012(3)
C55 0.069(5) 0.045(4) 0.050(4) -0.004(3) 0.035(4) -0.014(3)
C56 0.156(7) 0.046(4) 0.063(5) -0.002(4) 0.070(5) 0.012(4)
C57 0.146(7) 0.050(5) 0.050(4) 0.004(4) 0.059(5) 0.002(4)
C58 0.072(5) 0.033(4) 0.041(4) -0.002(3) 0.025(3) -0.006(3)
N7 0.066(4) 0.045(3) 0.035(3) -0.001(2) 0.028(3) -0.001(3)
N8 0.072(4) 0.046(3) 0.035(3) 0.001(3) 0.025(3) 0.009(3)

loop_
_atom_type_symbol
_atom_type_description
_atom_type_scat_dispersion_real
_atom_type_scat_dispersion_imag
_atom_type_scat_source
C C 0.0033 0.0016 'International Tables Vol C Tables 4.2.6.8 and 6.1.1.4'
H H 0.0000 0.0000 'International Tables Vol C Tables 4.2.6.8 and 6.1.1.4'
Co Co 0.3494 0.9721 'International Tables Vol C Tables 4.2.6.8 and 6.1.1.4'
N N 0.0061 0.0033 'International Tables Vol C Tables 4.2.6.8 and 6.1.1.4'

loop_
_geom_angle_atom_site_label_1
_geom_angle_atom_site_label_2
_geom_angle_atom_site_label_3
_geom_angle
_geom_angle_site_symmetry_1
_geom_angle_site_symmetry_3
N3 Co1 N4 90.20(18) . .
N3 Co1 N2 90.42(18) . .
N4 Co1 N2 178.77(17) . .
N3 Co1 N1 176.79(17) . .
N4 Co1 N1 89.74(18) . .
N2 Co1 N1 89.70(18) . .
N3 Co1 N6 91.59(16) . 6_556
N4 Co1 N6 90.68(16) . 6_556
N2 Co1 N6 88.23(17) . 6_556
N1 Co1 N6 91.62(16) . 6_556
N3 Co1 N8 88.15(16) . 6_565
N4 Co1 N8 87.40(17) . 6_565
N2 Co1 N8 93.69(17) . 6_565
N1 Co1 N8 88.64(16) . 6_565
N6 Co1 N8 178.06(19) 6_556 6_565
C20 C1 N1 125.5(5) . .
C20 C1 C2 125.0(5) . .
N1 C1 C2 109.5(5) . .
C3 C2 C1 107.6(5) . .
C3 C2 H2 126.2 . .
C1 C2 H2 126.2 . .
C2 C3 C4 107.8(5) . .
C2 C3 H3 126.1 . .
C4 C3 H3 126.1 . .
N1 C4 C5 124.8(5) . .
N1 C4 C3 110.2(5) . .
C5 C4 C3 124.8(5) . .
C4 N1 C1 104.8(4) . .
C4 N1 Co1 127.3(3) . .
C1 N1 Co1 126.8(4) . .
C6 C5 C4 123.3(5) . .
C6 C5 C21 119.1(5) . .
C4 C5 C21 117.6(5) . .
N2 C6 C5 124.5(5) . .
N2 C6 C7 111.7(5) . .
C5 C6 C7 123.8(5) . .
C8 C7 C6 105.3(5) . .
C8 C7 H7 127.4 . .
C6 C7 H7 127.4 . .
C7 C8 C9 107.5(5) . .
C7 C8 H8 126.2 . .
C9 C8 H8 126.2 . .
C10 C9 N2 125.5(5) . .
C10 C9 C8 123.6(5) . .
N2 C9 C8 110.9(5) . .
C9 N2 C6 104.6(5) . .
C9 N2 Co1 126.6(4) . .
C6 N2 Co1 128.4(4) . .
C9 C10 C11 124.6(5) . .
C9 C10 C31 119.2(5) . .
C11 C10 C31 116.2(5) . .
N3 C11 C10 125.1(5) . .
N3 C11 C12 108.8(5) . .
C10 C11 C12 126.0(5) . .
C13 C12 C11 109.0(5) . .
C13 C12 H12 125.5 . .
C11 C12 H12 125.5 . .
C12 C13 C14 104.4(5) . .
C12 C13 H13 127.8 . .
C14 C13 H13 127.8 . .
N3 C14 C15 124.7(5) . .
N3 C14 C13 113.1(5) . .
C15 C14 C13 122.2(5) . .
C14 N3 C11 104.6(4) . .
C14 N3 Co1 128.4(4) . .
C11 N3 Co1 126.9(4) . .
C16 C15 C14 122.4(5) . .
C16 C15 C40 117.3(5) . .
C14 C15 C40 120.2(5) . .
N4 C16 C15 126.6(5) . .
N4 C16 C17 109.8(5) . .
C15 C16 C17 123.6(6) . .
C18 C17 C16 107.6(6) . .
C18 C17 H17 126.2 . .
C16 C17 H17 126.2 . .
C17 C18 C19 106.7(5) . .
C17 C18 H18 126.6 . .
C19 C18 H18 126.6 . .
N4 C19 C20 123.2(5) . .
N4 C19 C18 111.1(5) . .
C20 C19 C18 125.5(5) . .
C16 N4 C19 104.5(5) . .
C16 N4 Co1 126.7(4) . .
C19 N4 Co1 128.8(4) . .
C1 C20 C19 124.6(5) . .
C1 C20 C50 118.9(5) . .
C19 C20 C50 115.9(5) . .
C22 C21 C26 115.8(6) . .
C22 C21 C5 123.4(5) . .
C26 C21 C5 120.8(5) . .
C21 C22 C23 122.6(7) . .
C21 C22 H22 118.7 . .
C23 C22 H22 118.7 . .
C24 C23 C22 121.3(8) . .
C24 C23 H23 119.4 . .
C22 C23 H23 119.4 . .
C25 C24 C23 116.4(8) . .
C25 C24 C27 121.4(9) . .
C23 C24 C27 122.0(9) . .
C24 C25 C26 123.8(8) . .
C24 C25 H25 118.1 . .
C26 C25 H25 118.1 . .
C21 C26 C25 120.0(7) . .
C21 C26 H26 120.0 . .
C25 C26 H26 120.0 . .
C28 C27 C24 108.5(11) . .
C28 C27 C30 111.2(12) . .
C24 C27 C30 112.6(11) . .
C28 C27 C29 110.9(13) . .
C24 C27 C29 113.6(10) . .
C30 C27 C29 99.9(10) . .
C27 C28 H28A 109.5 . .
C27 C28 H28B 109.5 . .
H28A C28 H28B 109.5 . .
C27 C28 H28C 109.5 . .
H28A C28 H28C 109.5 . .
H28B C28 H28C 109.5 . .
C27 C29 H29A 109.5 . .
C27 C29 H29B 109.5 . .
H29A C29 H29B 109.5 . .
C27 C29 H29C 109.5 . .
H29A C29 H29C 109.5 . .
H29B C29 H29C 109.5 . .
C27 C30 H30A 109.5 . .
C27 C30 H30B 109.5 . .
H30A C30 H30B 109.5 . .
C27 C30 H30C 109.5 . .
H30A C30 H30C 109.5 . .
H30B C30 H30C 109.5 . .
C36 C31 C32 117.1(5) . .
C36 C31 C10 122.9(5) . .
C32 C31 C10 119.9(5) . .
C31 C32 C33 122.3(6) . .
C31 C32 H32 118.9 . .
C33 C32 H32 118.9 . .
C34 C33 C32 118.4(6) . .
C34 C33 H33 120.8 . .
C32 C33 H33 120.8 . .
C35 C34 C33 119.8(5) . .
C35 C34 N5 121.5(5) . .
C33 C34 N5 118.7(6) . .
C34 C35 C36 119.9(5) . .
C34 C35 H35 120.0 . .
C36 C35 H35 120.0 . .
C31 C36 C35 122.5(6) . .
C31 C36 H36 118.8 . .
C35 C36 H36 118.8 . .
N6 C37 N5 111.6(5) . .
N6 C37 H37 124.2 . .
N5 C37 H37 124.2 . .
C39 C38 N6 111.7(5) . .
C39 C38 H38 124.2 . .
N6 C38 H38 124.2 . .
C38 C39 N5 104.9(5) . .
C38 C39 H39 127.6 . .
N5 C39 H39 127.6 . .
C37 N5 C39 106.9(5) . .
C37 N5 C34 127.4(5) . .
C39 N5 C34 125.7(5) . .
C37 N6 C38 104.8(5) . .
C37 N6 Co1 126.3(4) . 6
C38 N6 Co1 128.8(4) . 6
C45 C40 C41 116.7(7) . .
C45 C40 C15 120.7(7) . .
C41 C40 C15 122.6(6) . .
C40 C41 C42 120.4(7) . .
C40 C41 H41 119.8 . .
C42 C41 H41 119.8 . .
C43 C42 C41 122.1(7) . .
C43 C42 H42 119.0 . .
C41 C42 H42 119.0 . .
C42 C43 C44 117.3(7) . .
C42 C43 C46 123.6(8) . .
C44 C43 C46 119.1(8) . .
C43 C44 C45 119.0(7) . .
C43 C44 H44 120.5 . .
C45 C44 H44 120.5 . .
C40 C45 C44 124.5(8) . .
C40 C45 H45 117.8 . .
C44 C45 H45 117.8 . .
C49 C46 C47 106.1(8) . .
C49 C46 C43 115.3(9) . .
C47 C46 C43 106.5(10) . .
C49 C46 C48 104.2(10) . .
C47 C46 C48 114.9(10) . .
C43 C46 C48 110.1(7) . .
C46 C47 H47A 109.5 . .
C46 C47 H47B 109.5 . .
H47A C47 H47B 109.5 . .
C46 C47 H47C 109.5 . .
H47A C47 H47C 109.5 . .
H47B C47 H47C 109.5 . .
C46 C48 H48A 109.5 . .
C46 C48 H48B 109.5 . .
H48A C48 H48B 109.5 . .
C46 C48 H48C 109.5 . .
H48A C48 H48C 109.5 . .
H48B C48 H48C 109.5 . .
C46 C49 H49A 109.5 . .
C46 C49 H49B 109.5 . .
H49A C49 H49B 109.5 . .
C46 C49 H49C 109.5 . .
H49A C49 H49C 109.5 . .
H49B C49 H49C 109.5 . .
C55 C50 C51 117.5(5) . .
C55 C50 C20 121.0(5) . .
C51 C50 C20 121.3(5) . .
C52 C51 C50 121.8(6) . .
C52 C51 H51 119.1 . .
C50 C51 H51 119.1 . .
C51 C52 C53 120.0(5) . .
C51 C52 H52 120.0 . .
C53 C52 H52 120.0 . .
C54 C53 C52 119.0(5) . .
C54 C53 N7 119.8(5) . .
C52 C53 N7 121.2(5) . .
C53 C54 C55 120.5(5) . .
C53 C54 H54 119.8 . .
C55 C54 H54 119.8 . .
C50 C55 C54 121.3(5) . .
C50 C55 H55 119.4 . .
C54 C55 H55 119.4 . .
C57 C56 N7 105.9(6) . .
C57 C56 H56 127.1 . .
N7 C56 H56 127.1 . .
C56 C57 N8 111.0(5) . .
C56 C57 H57 124.5 . .
N8 C57 H57 124.5 . .
N8 C58 N7 113.1(5) . .
N8 C58 H58 123.5 . .
N7 C58 H58 123.5 . .
C58 N7 C56 105.2(4) . .
C58 N7 C53 127.7(5) . .
C56 N7 C53 127.0(5) . .
C58 N8 C57 104.9(5) . .
C58 N8 Co1 126.2(4) . 6_566
C57 N8 Co1 128.9(4) . 6_566

loop_
_geom_bond_atom_site_label_1
_geom_bond_atom_site_label_2
_geom_bond_distance
_geom_bond_site_symmetry_2
Co1 N3 1.973(4) .
Co1 N4 1.976(4) .
Co1 N2 1.979(4) .
Co1 N1 1.980(4) .
Co1 N6 2.219(4) 6_556
Co1 N8 2.238(4) 6_565
C1 C20 1.378(7) .
C1 N1 1.384(6) .
C1 C2 1.444(7) .
C2 C3 1.309(7) .
C2 H2 0.9300 .
C3 C4 1.435(6) .
C3 H3 0.9300 .
C4 N1 1.373(6) .
C4 C5 1.411(7) .
C5 C6 1.392(7) .
C5 C21 1.499(7) .
C6 N2 1.381(6) .
C6 C7 1.429(7) .
C7 C8 1.379(7) .
C7 H7 0.9300 .
C8 C9 1.417(7) .
C8 H8 0.9300 .
C9 C10 1.364(7) .
C9 N2 1.378(6) .
C10 C11 1.385(7) .
C10 C31 1.527(7) .
C11 N3 1.384(6) .
C11 C12 1.459(7) .
C12 C13 1.348(7) .
C12 H12 0.9300 .
C13 C14 1.438(6) .
C13 H13 0.9300 .
C14 N3 1.373(6) .
C14 C15 1.405(7) .
C15 C16 1.401(7) .
C15 C40 1.490(8) .
C16 N4 1.374(6) .
C16 C17 1.425(7) .
C17 C18 1.348(7) .
C17 H17 0.9300 .
C18 C19 1.404(7) .
C18 H18 0.9300 .
C19 N4 1.385(6) .
C19 C20 1.391(7) .
C20 C50 1.506(7) .
C21 C22 1.383(8) .
C21 C26 1.389(7) .
C22 C23 1.403(8) .
C22 H22 0.9300 .
C23 C24 1.361(9) .
C23 H23 0.9300 .
C24 C25 1.357(10) .
C24 C27 1.519(11) .
C25 C26 1.405(9) .
C25 H25 0.9300 .
C26 H26 0.9300 .
C27 C28 1.402(14) .
C27 C30 1.552(15) .
C27 C29 1.574(15) .
C28 H28A 0.9600 .
C28 H28B 0.9600 .
C28 H28C 0.9600 .
C29 H29A 0.9600 .
C29 H29B 0.9600 .
C29 H29C 0.9600 .
C30 H30A 0.9600 .
C30 H30B 0.9600 .
C30 H30C 0.9600 .
C31 C36 1.354(7) .
C31 C32 1.374(7) .
C32 C33 1.387(7) .
C32 H32 0.9300 .
C33 C34 1.386(7) .
C33 H33 0.9300 .
C34 C35 1.357(7) .
C34 N5 1.439(6) .
C35 C36 1.375(7) .
C35 H35 0.9300 .
C36 H36 0.9300 .
C37 N6 1.316(6) .
C37 N5 1.375(6) .
C37 H37 0.9300 .
C38 C39 1.364(7) .
C38 N6 1.371(7) .
C38 H38 0.9300 .
C39 N5 1.378(6) .
C39 H39 0.9300 .
N6 Co1 2.219(4) 6
C40 C45 1.315(8) .
C40 C41 1.392(8) .
C41 C42 1.402(8) .
C41 H41 0.9300 .
C42 C43 1.350(9) .
C42 H42 0.9300 .
C43 C44 1.395(9) .
C43 C46 1.520(10) .
C44 C45 1.401(9) .
C44 H44 0.9300 .
C45 H45 0.9300 .
C46 C49 1.493(12) .
C46 C47 1.508(13) .
C46 C48 1.600(13) .
C47 H47A 0.9600 .
C47 H47B 0.9600 .
C47 H47C 0.9600 .
C48 H48A 0.9600 .
C48 H48B 0.9600 .
C48 H48C 0.9600 .
C49 H49A 0.9600 .
C49 H49B 0.9600 .
C49 H49C 0.9600 .
C50 C55 1.371(7) .
C50 C51 1.391(6) .
C51 C52 1.365(7) .
C51 H51 0.9300 .
C52 C53 1.383(7) .
C52 H52 0.9300 .
C53 C54 1.373(6) .
C53 N7 1.413(6) .
C54 C55 1.382(6) .
C54 H54 0.9300 .
C55 H55 0.9300 .
C56 C57 1.342(7) .
C56 N7 1.378(6) .
C56 H56 0.9300 .
C57 N8 1.349(6) .
C57 H57 0.9300 .
C58 N8 1.297(6) .
C58 N7 1.343(6) .
C58 H58 0.9300 .
N8 Co1 2.238(4) 6_566

loop_
_platon_squeeze_void_nr
_platon_squeeze_void_average_x
_platon_squeeze_void_average_y
_platon_squeeze_void_average_z
_platon_squeeze_void_volume
_platon_squeeze_void_count_electrons
_platon_squeeze_void_content
1 0.000 0.500 0.337 1437 464 ' '
2 0.500 0.000 0.313 1437 464 ' '
3 0.123 0.046 0.133 15 3 ' '
4 0.877 0.045 0.367 15 2 ' '
5 0.377 0.454 0.867 15 2 ' '
6 0.623 0.454 0.633 14 3 ' '
7 0.377 0.545 0.367 15 2 ' '
8 0.623 0.546 0.133 15 3 ' '
9 0.123 0.954 0.633 14 3 ' '
10 0.877 0.954 0.867 15 2 ' '
